data_2212245
loop_
_publ_author_name
'Suchada Chantrapromma'
'Hoong-Kun Fun'
'Charoen Pakhathirathien'
'Chatchanok Karalai'
'Kan Chantrapromma'

_publ_section_title
7-Glycoloyl-2-hydroxy-1,4b,7,10a-tetramethyl-4a,4b,5,6,7,8,8a,9,10,10a-decahydrophenanthren-3(4<i>H</i>)-one
_journal_coeditor_code IS2118
_journal_issue 2
_journal_name_full 'Acta Crystallographica Section E'
_journal_page_first o459
_journal_page_last o461
_journal_paper_doi 10.1107/S1600536806054717
_journal_volume 63
_journal_year 2007
_chemical_formula_iupac 'C20 H30 O4'
_chemical_formula_moiety 'C20 H30 O4'
_chemical_formula_sum 'C20 H30 O4'
_chemical_formula_weight 334.44
_chemical_melting_point 427(2)
_chemical_name_common
;
7-Glycoloyl-2-hydroxy-1,4b,7,10a-tetramethyl-4a,4b,5,6,7,8,8a,9,10,10a-
decahydro-3(4H)-phenanthrenone
;
_chemical_name_systematic
;
7-Glycoloyl-2-hydroxy-1,4b,7,10a-tetramethyl-4a,4b,5,6,7,8,8a,9,10,10a-
decahydrophenanthren-3(4H)-one
;
_space_group_IT_number 19
_symmetry_cell_setting orthorhombic
_symmetry_space_group_name_Hall 'P 2ac 2ab'
_symmetry_space_group_name_H-M 'P 21 21 21'
_atom_sites_solution_hydrogens geom
_atom_sites_solution_primary direct
_atom_sites_solution_secondary difmap
_audit_creation_method SHELXL-97
_cell_angle_alpha 90.00
_cell_angle_beta 90.00
_cell_angle_gamma 90.00
_cell_formula_units_Z 12
_cell_length_a 7.8316(4)
_cell_length_b 21.0250(9)
_cell_length_c 32.0885(13)
_cell_measurement_reflns_used 5787
_cell_measurement_temperature 100.00(10)
_cell_measurement_theta_max 27.50
_cell_measurement_theta_min 1.16
_cell_volume 5283.7(4)
_computing_cell_refinement APEX2
_computing_data_collection 'APEX2 (Bruker, 2005)'
_computing_data_reduction 'SAINT (Bruker, 2005)'
_computing_molecular_graphics SHELXTL
_computing_publication_material
;
SHELXTL and PLATON (Spek, 2003)
;
_computing_structure_refinement SHELXTL
_computing_structure_solution 'SHELXTL (Sheldrick, 1998)'
_diffrn_ambient_temperature 100.00(10)
_diffrn_detector_area_resol_mean 8.33
_diffrn_measured_fraction_theta_full 0.993
_diffrn_measured_fraction_theta_max 0.993
_diffrn_measurement_device_type
;
Bruker SMART APEX2 CCD area-detector
;
_diffrn_measurement_method \w
_diffrn_radiation_monochromator graphite
_diffrn_radiation_source 'fine-focus sealed tube'
_diffrn_radiation_type MoK\a
_diffrn_radiation_wavelength 0.71073
_diffrn_reflns_av_R_equivalents 0.0528
_diffrn_reflns_av_sigmaI/netI 0.0339
_diffrn_reflns_limit_h_max 8
_diffrn_reflns_limit_h_min -10
_diffrn_reflns_limit_k_max 27
_diffrn_reflns_limit_k_min -27
_diffrn_reflns_limit_l_max 41
_diffrn_reflns_limit_l_min -41
_diffrn_reflns_number 56698
_diffrn_reflns_theta_full 27.50
_diffrn_reflns_theta_max 27.50
_diffrn_reflns_theta_min 1.16
_diffrn_standards_number 0
_exptl_absorpt_coefficient_mu 0.086
_exptl_absorpt_correction_T_max 0.9936
_exptl_absorpt_correction_T_min 0.9629
_exptl_absorpt_correction_type multi-scan
_exptl_absorpt_process_details '(SADABS; Bruker, 2005)'
_exptl_crystal_colour Colorless
_exptl_crystal_density_diffrn 1.261
_exptl_crystal_density_method 'not measured'
_exptl_crystal_description Plate
_exptl_crystal_F_000 2184
_exptl_crystal_size_max 0.44
_exptl_crystal_size_mid 0.40
_exptl_crystal_size_min 0.08
_refine_diff_density_max 0.491
_refine_diff_density_min -0.370
_refine_ls_extinction_method none
_refine_ls_goodness_of_fit_ref 1.088
_refine_ls_hydrogen_treatment mixed
_refine_ls_matrix_type full
_refine_ls_number_parameters 665
_refine_ls_number_reflns 6724
_refine_ls_number_restraints 0
_refine_ls_restrained_S_all 1.088
_refine_ls_R_factor_all 0.0591
_refine_ls_R_factor_gt 0.0476
_refine_ls_shift/su_max 0.000
_refine_ls_shift/su_mean 0.000
_refine_ls_structure_factor_coef Fsqd
_refine_ls_weighting_details 'calc w=1/[\s^2^(Fo^2^)+(0.068P)^2^+2.2807P] where P=(Fo^2^+2Fc^2^)/3'
_refine_ls_weighting_scheme calc
_refine_ls_wR_factor_gt 0.1174
_refine_ls_wR_factor_ref 0.1344
_reflns_number_gt 5787
_reflns_number_total 6724
_reflns_threshold_expression I>2\s(I)
_cod_data_source_file is2118.cif
_cod_data_source_block I
_cod_depositor_comments
;
The following automatic conversions were performed:

'_chemical_melting_point' value '425-429' was changed to '427(2)' -
the average value was taken and precision was estimated.

Automatic conversion script
Id: cif_fix_values 1646 2011-03-28 12:23:43Z adriana 

The following automatic conversions were performed:

'_chemical_melting_point' value '425-429' was changed to '427(2)' -
the average value was taken and precision was estimated.

Automatic conversion script
Id: cif_fix_values 1715 2011-07-08 13:25:40Z adriana 
;
_cod_database_code 2212245
_cod_database_fobs_code 2212245

loop_
_symmetry_equiv_pos_as_xyz
'x, y, z'
'-x+1/2, -y, z+1/2'
'-x, y+1/2, -z+1/2'
'x+1/2, -y+1/2, -z'

loop_
_atom_site_type_symbol
_atom_site_label
_atom_site_fract_x
_atom_site_fract_y
_atom_site_fract_z
_atom_site_U_iso_or_equiv
_atom_site_adp_type
_atom_site_calc_flag
_atom_site_refinement_flags
_atom_site_occupancy
_atom_site_disorder_assembly
_atom_site_disorder_group
O O2A 0.5883(3) 0.23347(10) 0.10447(6) 0.0230(5) Uani d . 1 . .
O O1A 0.2430(3) 0.23853(10) 0.10598(6) 0.0209(4) Uani d . 1 . .
H H1AA 0.3105 0.2599 0.0923 0.031 Uiso calc R 1 . .
O O3A 0.5444(5) -0.15983(13) 0.11823(8) 0.0538(9) Uani d . 1 . .
O O4AA 0.7861(7) -0.24725(19) 0.13027(14) 0.0336(15) Uiso d P 0.641(14) A 1
H H4AA 0.7069 -0.2471 0.1136 0.050 Uiso calc PR 0.641(14) A 1
O O4AB 0.7093(16) -0.2578(4) 0.1425(3) 0.048(3) Uiso d P 0.359(14) A 2
H H4AB 0.6728 -0.2505 0.1191 0.071 Uiso calc PR 0.359(14) A 2
C C1A 0.2455(4) 0.17682(13) 0.16754(9) 0.0173(6) Uani d . 1 . .
C C2A 0.3296(4) 0.20656(13) 0.13677(8) 0.0166(6) Uani d . 1 . .
C C3A 0.5166(4) 0.20584(13) 0.13354(9) 0.0176(6) Uani d . 1 . .
C C4A 0.6155(4) 0.17255(13) 0.16691(9) 0.0179(6) Uani d . 1 . .
H H4AC 0.6519 0.2039 0.1872 0.021 Uiso calc R 1 . .
H H4AD 0.7175 0.1545 0.1545 0.021 Uiso calc R 1 . .
C C5A 0.5196(4) 0.11935(13) 0.18991(8) 0.0174(6) Uani d . 1 . .
H H5AA 0.5824 0.1125 0.2159 0.021 Uiso calc R 1 . .
C C6A 0.3398(4) 0.14390(13) 0.20305(8) 0.0180(6) Uani d . 1 . .
C C7A 0.2341(4) 0.08895(13) 0.22193(9) 0.0207(6) Uani d . 1 . .
H H7AA 0.2794 0.0789 0.2493 0.025 Uiso calc R 1 . .
H H7AB 0.1172 0.1032 0.2256 0.025 Uiso calc R 1 . .
C C8A 0.2337(4) 0.02851(14) 0.19544(9) 0.0218(6) Uani d . 1 . .
H H8AA 0.1653 -0.0040 0.2088 0.026 Uiso calc R 1 . .
H H8AB 0.1848 0.0373 0.1683 0.026 Uiso calc R 1 . .
C C9A 0.4161(4) 0.00551(13) 0.19060(9) 0.0201(6) Uani d . 1 . .
H H9AA 0.4642 0.0040 0.2188 0.024 Uiso calc R 1 . .
C C10A 0.5261(4) 0.05400(13) 0.16601(8) 0.0160(6) Uani d . 1 . .
C C11A 0.7120(4) 0.02927(14) 0.16707(9) 0.0220(6) Uani d . 1 . .
H H11A 0.7825 0.0570 0.1501 0.026 Uiso calc R 1 . .
H H11B 0.7539 0.0317 0.1955 0.026 Uiso calc R 1 . .
C C12A 0.7326(4) -0.03968(13) 0.15134(9) 0.0225(6) Uani d . 1 . .
H H12A 0.8505 -0.0527 0.1550 0.027 Uiso calc R 1 . .
H H12B 0.7072 -0.0410 0.1218 0.027 Uiso calc R 1 . .
C C13A 0.6156(4) -0.08743(14) 0.17417(8) 0.0209(6) Uani d . 1 . .
C C14A 0.4307(4) -0.06237(13) 0.17317(9) 0.0196(6) Uani d . 1 . .
H H14A 0.3896 -0.0628 0.1447 0.024 Uiso calc R 1 . .
H H14B 0.3585 -0.0905 0.1894 0.024 Uiso calc R 1 . .
C C15A 0.6264(4) -0.14977(14) 0.14954(9) 0.0224(6) Uani d . 1 A .
C C16A 0.7556(8) -0.19936(17) 0.16219(14) 0.0611(15) Uani d . 1 . .
H H16A 0.8616 -0.1785 0.1683 0.073 Uiso d PR 0.641(14) A 1
H H16F 0.7175 -0.2200 0.1872 0.073 Uiso d PR 0.641(14) A 1
H H16G 0.7568 -0.2043 0.1919 0.073 Uiso d PR 0.359(14) A 2
H H16H 0.8675 -0.1866 0.1533 0.073 Uiso d PR 0.359(14) A 2
C C17A 0.6752(5) -0.09804(15) 0.21930(9) 0.0308(8) Uani d . 1 . .
H H17A 0.6005 -0.1278 0.2328 0.046 Uiso calc R 1 . .
H H17B 0.6730 -0.0583 0.2341 0.046 Uiso calc R 1 . .
H H17C 0.7895 -0.1146 0.2192 0.046 Uiso calc R 1 . .
C C18A 0.0546(4) 0.18073(14) 0.16929(9) 0.0185(6) Uani d . 1 . .
H H18A 0.0149 0.2106 0.1488 0.028 Uiso calc R 1 . .
H H18B 0.0199 0.1945 0.1965 0.028 Uiso calc R 1 . .
H H18C 0.0067 0.1396 0.1636 0.028 Uiso calc R 1 . .
C C19A 0.3599(4) 0.19442(14) 0.23793(9) 0.0220(6) Uani d . 1 . .
H H19A 0.2491 0.2088 0.2466 0.033 Uiso calc R 1 . .
H H19B 0.4246 0.2298 0.2275 0.033 Uiso calc R 1 . .
H H19C 0.4184 0.1759 0.2613 0.033 Uiso calc R 1 . .
C C20A 0.4690(4) 0.05950(13) 0.12018(8) 0.0187(6) Uani d . 1 . .
H H20A 0.4840 0.0192 0.1065 0.028 Uiso calc R 1 . .
H H20B 0.5366 0.0912 0.1063 0.028 Uiso calc R 1 . .
H H20C 0.3508 0.0715 0.1191 0.028 Uiso calc R 1 . .
O O1B 0.5647(3) 0.71999(10) 0.05717(6) 0.0272(5) Uani d . 1 . .
H H1BA 0.4717 0.7315 0.0662 0.033 Uiso calc R 1 . .
O O2B 0.2510(3) 0.69817(10) 0.03291(7) 0.0301(5) Uani d . 1 . .
O O3B 0.3652(3) 0.32110(10) 0.04544(6) 0.0234(5) Uani d . 1 . .
O O4B 0.4949(5) 0.20840(10) 0.02083(7) 0.0465(8) Uani d . 1 . .
H H4BA 0.5236 0.2221 0.0437 0.070 Uiso calc R 1 . .
C C1B 0.6723(4) 0.65606(13) 0.00190(9) 0.0202(6) Uani d . 1 . .
C C2B 0.5408(4) 0.68273(14) 0.02244(9) 0.0213(6) Uani d . 1 . .
C C3B 0.3621(4) 0.67367(13) 0.01111(9) 0.0213(6) Uani d . 1 . .
C C4B 0.3204(4) 0.63487(13) -0.02675(9) 0.0220(6) Uani d . 1 . .
H H4BB 0.3035 0.6633 -0.0502 0.026 Uiso calc R 1 . .
H H4BC 0.2139 0.6125 -0.0220 0.026 Uiso calc R 1 . .
C C5B 0.4594(4) 0.58620(13) -0.03803(8) 0.0170(6) Uani d . 1 . .
H H5BA 0.4368 0.5743 -0.0670 0.020 Uiso calc R 1 . .
C C6B 0.6386(4) 0.61906(13) -0.03847(9) 0.0196(6) Uani d . 1 . .
C C7B 0.7786(4) 0.56959(13) -0.04731(9) 0.0211(6) Uani d . 1 . .
H H7BA 0.7713 0.5569 -0.0763 0.025 Uiso calc R 1 . .
H H7BB 0.8892 0.5894 -0.0432 0.025 Uiso calc R 1 . .
C C8B 0.7680(4) 0.51030(13) -0.02015(9) 0.0202(6) Uani d . 1 . .
H H8BA 0.8580 0.4808 -0.0277 0.024 Uiso calc R 1 . .
H H8BB 0.7827 0.5218 0.0089 0.024 Uiso calc R 1 . .
C C9B 0.5947(4) 0.47913(13) -0.02642(8) 0.0164(6) Uani d . 1 . .
H H9BA 0.5814 0.4734 -0.0566 0.020 Uiso calc R 1 . .
C C10B 0.4463(4) 0.52278(13) -0.01249(8) 0.0165(6) Uani d . 1 . .
C C11B 0.2781(4) 0.48871(13) -0.02454(9) 0.0186(6) Uani d . 1 . .
H H11C 0.1825 0.5139 -0.0146 0.022 Uiso calc R 1 . .
H H11D 0.2704 0.4866 -0.0547 0.022 Uiso calc R 1 . .
C C12B 0.2629(4) 0.42142(13) -0.00683(9) 0.0191(6) Uani d . 1 . .
H H12C 0.1587 0.4021 -0.0172 0.023 Uiso calc R 1 . .
H H12D 0.2541 0.4240 0.0233 0.023 Uiso calc R 1 . .
C C13B 0.4148(4) 0.37861(13) -0.01824(8) 0.0171(6) Uani d . 1 . .
C C14B 0.5851(4) 0.41269(12) -0.00726(8) 0.0172(6) Uani d . 1 . .
H H14C 0.5953 0.4160 0.0228 0.021 Uiso calc R 1 . .
H H14D 0.6800 0.3874 -0.0173 0.021 Uiso calc R 1 . .
C C15B 0.4144(4) 0.31927(13) 0.00929(8) 0.0183(6) Uani d . 1 . .
C C16B 0.4896(6) 0.25872(14) -0.00806(9) 0.0315(8) Uani d . 1 . .
H H16B 0.4227 0.2455 -0.0320 0.038 Uiso calc R 1 . .
H H16C 0.6047 0.2673 -0.0177 0.038 Uiso calc R 1 . .
C C17B 0.4119(4) 0.36082(13) -0.06485(8) 0.0210(6) Uani d . 1 . .
H H17D 0.3161 0.3336 -0.0703 0.032 Uiso calc R 1 . .
H H17E 0.5157 0.3390 -0.0719 0.032 Uiso calc R 1 . .
H H17F 0.4022 0.3988 -0.0813 0.032 Uiso calc R 1 . .
C C18B 0.8519(4) 0.66642(15) 0.01615(11) 0.0271(7) Uani d . 1 . .
H H18D 0.8526 0.6959 0.0390 0.041 Uiso calc R 1 . .
H H18E 0.9183 0.6834 -0.0064 0.041 Uiso calc R 1 . .
H H18F 0.9000 0.6267 0.0250 0.041 Uiso calc R 1 . .
C C19B 0.6442(5) 0.66741(14) -0.07511(9) 0.0257(7) Uani d . 1 . .
H H19D 0.7576 0.6843 -0.0777 0.039 Uiso calc R 1 . .
H H19E 0.5657 0.7015 -0.0697 0.039 Uiso calc R 1 . .
H H19F 0.6128 0.6463 -0.1005 0.039 Uiso calc R 1 . .
C C20B 0.4456(4) 0.53355(13) 0.03508(8) 0.0185(6) Uani d . 1 . .
H H20D 0.4373 0.4933 0.0491 0.028 Uiso calc R 1 . .
H H20E 0.3496 0.5596 0.0425 0.028 Uiso calc R 1 . .
H H20F 0.5493 0.5544 0.0432 0.028 Uiso calc R 1 . .
O O1C -0.3125(3) 0.32455(13) 0.21195(8) 0.0389(6) Uani d . 1 . .
H H1CA -0.2708 0.3189 0.2351 0.058 Uiso calc R 1 . .
O O2C 0.0236(3) 0.31244(10) 0.23046(6) 0.0289(5) Uani d . 1 . .
O O3C 0.1746(4) 0.68446(12) 0.23222(7) 0.0421(7) Uani d . 1 . .
O O4C 0.1774(5) 0.80035(11) 0.19976(9) 0.0521(9) Uani d . 1 . .
H H4CA 0.094(9) 0.790(3) 0.2159(19) 0.11(2) Uiso d . 1 . .
C C1C -0.2366(4) 0.38024(15) 0.15071(10) 0.0249(7) Uani d . 1 . .
C C2C -0.1903(4) 0.35018(15) 0.18565(9) 0.0252(7) Uani d . 1 . .
C C3C -0.0130(4) 0.34130(14) 0.19825(9) 0.0216(6) Uani d . 1 . .
C C4C 0.1234(4) 0.36643(13) 0.16996(9) 0.0189(6) Uani d . 1 . .
H H4CB 0.1611 0.3323 0.1518 0.023 Uiso calc R 1 . .
H H4CC 0.2203 0.3793 0.1868 0.023 Uiso calc R 1 . .
C C5C 0.0681(4) 0.42308(13) 0.14279(9) 0.0185(6) Uani d . 1 . .
H H5CA 0.1538 0.4263 0.1206 0.022 Uiso calc R 1 . .
C C6C -0.1031(4) 0.40656(13) 0.12060(9) 0.0220(6) Uani d . 1 . .
C C7C -0.1661(5) 0.46524(14) 0.09621(10) 0.0316(8) Uani d . 1 . .
H H7CA -0.0927 0.4713 0.0722 0.038 Uiso calc R 1 . .
H H7CB -0.2804 0.4567 0.0860 0.038 Uiso calc R 1 . .
C C8C -0.1698(5) 0.52687(15) 0.12134(11) 0.0332(8) Uani d . 1 . .
H H8CA -0.2096 0.5616 0.1039 0.040 Uiso calc R 1 . .
H H8CB -0.2476 0.5225 0.1447 0.040 Uiso calc R 1 . .
C C9C 0.0083(5) 0.54100(13) 0.13704(9) 0.0234(7) Uani d . 1 . .
H H9CA 0.0834 0.5407 0.1126 0.028 Uiso calc R 1 . .
C C10C 0.0737(4) 0.48810(13) 0.16655(8) 0.0186(6) Uani d . 1 . .
C C11C 0.2618(4) 0.50503(14) 0.17610(9) 0.0216(6) Uani d . 1 . .
H H11E 0.3082 0.4733 0.1949 0.026 Uiso calc R 1 . .
H H11F 0.3267 0.5031 0.1504 0.026 Uiso calc R 1 . .
C C12C 0.2860(5) 0.57090(14) 0.19569(9) 0.0246(7) Uani d . 1 . .
H H12E 0.4070 0.5788 0.1994 0.030 Uiso calc R 1 . .
H H12F 0.2328 0.5714 0.2230 0.030 Uiso calc R 1 . .
C C13C 0.2091(5) 0.62451(14) 0.16909(9) 0.0246(7) Uani d . 1 . .
C C14C 0.0236(5) 0.60755(14) 0.15661(9) 0.0266(7) Uani d . 1 . .
H H14E -0.0485 0.6096 0.1812 0.032 Uiso calc R 1 . .
H H14F -0.0178 0.6389 0.1369 0.032 Uiso calc R 1 . .
C C15C 0.1956(5) 0.68507(15) 0.19522(9) 0.0254(7) Uani d . 1 . .
C C16C 0.2021(7) 0.74803(15) 0.17313(11) 0.0474(12) Uani d . 1 . .
H H16D 0.3122 0.7523 0.1595 0.057 Uiso calc R 1 . .
H H16E 0.1150 0.7487 0.1517 0.057 Uiso calc R 1 . .
C C17C 0.3211(6) 0.63609(16) 0.13064(10) 0.0361(9) Uani d . 1 . .
H H17G 0.4283 0.6540 0.1392 0.054 Uiso calc R 1 . .
H H17H 0.2643 0.6650 0.1121 0.054 Uiso calc R 1 . .
H H17I 0.3409 0.5965 0.1166 0.054 Uiso calc R 1 . .
C C18C -0.4211(5) 0.38397(19) 0.13851(12) 0.0387(9) Uani d . 1 . .
H H18G -0.4878 0.3582 0.1570 0.058 Uiso calc R 1 . .
H H18H -0.4346 0.3688 0.1105 0.058 Uiso calc R 1 . .
H H18I -0.4590 0.4273 0.1402 0.058 Uiso calc R 1 . .
C C19C -0.0716(5) 0.35364(14) 0.08779(9) 0.0245(7) Uani d . 1 . .
H H19G -0.1754 0.3455 0.0728 0.037 Uiso calc R 1 . .
H H19H -0.0351 0.3155 0.1016 0.037 Uiso calc R 1 . .
H H19I 0.0153 0.3672 0.0687 0.037 Uiso calc R 1 . .
C C20C -0.0262(4) 0.48634(14) 0.20775(9) 0.0223(6) Uani d . 1 . .
H H20I -0.0119 0.5260 0.2221 0.033 Uiso calc R 1 . .
H H20J 0.0160 0.4523 0.2248 0.033 Uiso calc R 1 . .
H H20G -0.1452 0.4796 0.2020 0.033 Uiso calc R 1 . .

loop_
_atom_site_aniso_label
_atom_site_aniso_U_11
_atom_site_aniso_U_22
_atom_site_aniso_U_33
_atom_site_aniso_U_12
_atom_site_aniso_U_13
_atom_site_aniso_U_23
O2A 0.0187(11) 0.0238(10) 0.0267(11) -0.0001(9) 0.0048(10) 0.0072(8)
O1A 0.0174(10) 0.0252(10) 0.0203(10) 0.0004(9) 0.0007(9) 0.0077(8)
O3A 0.074(2) 0.0510(16) 0.0360(14) 0.0292(17) -0.0239(15) -0.0222(12)
C1A 0.0172(14) 0.0165(13) 0.0183(13) -0.0001(12) -0.0012(12) -0.0018(10)
C2A 0.0168(14) 0.0165(12) 0.0166(12) 0.0032(12) -0.0016(12) -0.0007(10)
C3A 0.0169(14) 0.0151(12) 0.0207(13) 0.0002(12) 0.0007(12) -0.0019(10)
C4A 0.0131(14) 0.0171(13) 0.0236(14) -0.0005(12) 0.0008(12) -0.0006(11)
C5A 0.0148(14) 0.0207(13) 0.0167(12) 0.0015(12) -0.0018(12) -0.0004(10)
C6A 0.0188(14) 0.0188(13) 0.0164(12) 0.0009(12) 0.0003(12) 0.0013(10)
C7A 0.0228(16) 0.0196(13) 0.0197(13) -0.0001(13) 0.0045(13) 0.0043(11)
C8A 0.0228(16) 0.0205(13) 0.0222(14) -0.0016(13) 0.0042(13) 0.0030(11)
C9A 0.0249(16) 0.0200(13) 0.0155(12) -0.0009(13) -0.0001(13) 0.0030(10)
C10A 0.0145(14) 0.0172(12) 0.0164(12) 0.0006(11) 0.0018(12) 0.0000(10)
C11A 0.0216(16) 0.0217(14) 0.0228(14) 0.0036(13) -0.0017(13) -0.0005(11)
C12A 0.0230(16) 0.0218(14) 0.0226(14) 0.0054(13) -0.0010(13) -0.0009(11)
C13A 0.0274(17) 0.0210(13) 0.0144(12) 0.0046(13) -0.0036(13) 0.0003(11)
C14A 0.0217(15) 0.0180(13) 0.0192(13) -0.0014(13) 0.0009(13) 0.0037(10)
C15A 0.0229(16) 0.0227(14) 0.0216(14) 0.0007(13) 0.0014(13) 0.0013(11)
C16A 0.101(4) 0.0268(18) 0.055(2) 0.023(2) -0.036(3) -0.0136(17)
C17A 0.045(2) 0.0268(15) 0.0206(14) 0.0083(16) -0.0070(16) -0.0012(12)
C18A 0.0161(14) 0.0213(13) 0.0181(13) -0.0017(12) 0.0024(12) 0.0018(11)
C19A 0.0237(16) 0.0253(14) 0.0171(13) 0.0035(13) -0.0014(12) -0.0020(11)
C20A 0.0210(15) 0.0179(13) 0.0172(13) -0.0013(12) 0.0005(12) 0.0008(10)
O1B 0.0311(13) 0.0264(11) 0.0240(10) -0.0014(10) 0.0007(10) -0.0083(9)
O2B 0.0271(13) 0.0256(11) 0.0376(12) 0.0049(11) 0.0041(11) -0.0009(10)
O3B 0.0282(12) 0.0224(10) 0.0196(10) 0.0014(10) 0.0011(9) 0.0032(8)
O4B 0.094(2) 0.0180(10) 0.0269(11) 0.0176(14) 0.0029(14) 0.0030(9)
C1B 0.0231(16) 0.0143(12) 0.0231(14) -0.0024(13) -0.0011(13) -0.0001(11)
C2B 0.0273(17) 0.0161(12) 0.0205(13) -0.0012(13) -0.0014(13) 0.0004(11)
C3B 0.0284(17) 0.0121(12) 0.0234(14) 0.0010(13) 0.0020(13) 0.0015(11)
C4B 0.0213(15) 0.0155(12) 0.0293(15) -0.0007(13) -0.0052(13) 0.0024(11)
C5B 0.0205(15) 0.0155(12) 0.0150(12) -0.0001(12) -0.0019(12) 0.0006(10)
C6B 0.0237(16) 0.0166(12) 0.0186(13) -0.0007(13) 0.0013(13) 0.0012(11)
C7B 0.0208(16) 0.0188(13) 0.0237(14) -0.0028(13) 0.0022(13) 0.0000(11)
C8B 0.0219(16) 0.0177(13) 0.0209(14) -0.0003(13) 0.0014(13) 0.0000(11)
C9B 0.0160(14) 0.0171(12) 0.0161(12) 0.0002(12) 0.0003(11) -0.0002(10)
C10B 0.0181(14) 0.0143(12) 0.0171(12) -0.0003(12) 0.0011(12) -0.0004(10)
C11B 0.0187(15) 0.0145(12) 0.0227(14) -0.0016(12) -0.0042(12) 0.0012(10)
C12B 0.0183(15) 0.0165(12) 0.0226(14) -0.0011(12) 0.0007(12) 0.0019(11)
C13B 0.0196(15) 0.0148(12) 0.0171(12) 0.0001(12) -0.0018(12) 0.0003(10)
C14B 0.0200(14) 0.0144(12) 0.0172(12) 0.0010(12) -0.0011(12) -0.0005(10)
C15B 0.0194(14) 0.0167(12) 0.0189(13) -0.0014(12) -0.0025(12) 0.0007(10)
C16B 0.053(2) 0.0184(14) 0.0232(15) 0.0088(16) 0.0026(17) 0.0005(12)
C17B 0.0284(17) 0.0176(13) 0.0171(13) -0.0024(13) -0.0040(13) 0.0003(10)
C18B 0.0221(16) 0.0231(15) 0.0359(17) -0.0031(14) -0.0032(15) -0.0033(13)
C19B 0.0356(19) 0.0183(13) 0.0233(14) -0.0038(14) -0.0007(14) 0.0030(11)
C20B 0.0228(15) 0.0161(12) 0.0165(12) 0.0008(12) 0.0014(12) 0.0024(10)
O1C 0.0287(13) 0.0535(16) 0.0347(13) -0.0156(13) 0.0105(11) -0.0120(12)
O2C 0.0396(14) 0.0226(10) 0.0245(11) -0.0058(11) 0.0001(11) 0.0003(9)
O3C 0.066(2) 0.0375(13) 0.0224(11) 0.0150(15) 0.0019(13) -0.0066(10)
O4C 0.085(2) 0.0215(12) 0.0493(16) -0.0135(15) 0.0284(18) -0.0132(11)
C1C 0.0187(16) 0.0258(15) 0.0301(16) 0.0031(13) -0.0010(14) -0.0137(13)
C2C 0.0238(16) 0.0281(15) 0.0237(15) -0.0065(14) 0.0058(14) -0.0103(12)
C3C 0.0280(17) 0.0179(13) 0.0190(13) -0.0046(13) 0.0002(13) -0.0057(11)
C4C 0.0170(14) 0.0195(13) 0.0202(13) 0.0016(12) -0.0005(12) -0.0014(11)
C5C 0.0188(15) 0.0198(13) 0.0168(12) 0.0026(13) 0.0002(12) -0.0015(10)
C6C 0.0249(16) 0.0197(13) 0.0214(13) 0.0046(13) -0.0060(13) -0.0056(11)
C7C 0.039(2) 0.0253(15) 0.0308(16) 0.0076(16) -0.0162(16) -0.0083(13)
C8C 0.041(2) 0.0220(15) 0.0364(18) 0.0101(16) -0.0197(17) -0.0067(13)
C9C 0.0319(18) 0.0190(13) 0.0191(13) 0.0022(14) -0.0055(14) -0.0030(11)
C10C 0.0233(15) 0.0167(12) 0.0159(12) 0.0042(13) -0.0017(13) -0.0015(10)
C11C 0.0240(16) 0.0198(13) 0.0209(14) -0.0018(13) -0.0010(13) 0.0001(11)
C12C 0.0279(17) 0.0254(14) 0.0204(14) -0.0045(14) 0.0006(13) -0.0030(12)
C13C 0.0372(19) 0.0197(14) 0.0168(13) -0.0039(14) 0.0046(14) -0.0023(11)
C14C 0.038(2) 0.0187(13) 0.0227(14) 0.0012(15) -0.0067(15) -0.0019(11)
C15C 0.0289(17) 0.0244(14) 0.0228(14) -0.0040(14) 0.0025(14) -0.0012(12)
C16C 0.090(4) 0.0200(15) 0.0325(18) -0.009(2) 0.021(2) -0.0030(13)
C17C 0.059(3) 0.0264(15) 0.0231(15) -0.0016(18) 0.0130(17) -0.0009(12)
C18C 0.0197(17) 0.044(2) 0.052(2) 0.0043(17) -0.0064(17) -0.0177(18)
C19C 0.0295(17) 0.0236(14) 0.0203(14) 0.0057(14) -0.0034(14) -0.0063(11)
C20C 0.0248(16) 0.0206(13) 0.0215(14) -0.0002(13) 0.0007(13) -0.0070(11)

loop_
_atom_type_symbol
_atom_type_description
_atom_type_scat_dispersion_real
_atom_type_scat_dispersion_imag
_atom_type_scat_source
C C 0.0033 0.0000 'International Tables Vol C Tables 4.2.6.8 and 6.1.1.4'
H H 0.0000 0.0000 'International Tables Vol C Tables 4.2.6.8 and 6.1.1.4'
O O 0.0106 0.0000 'International Tables Vol C Tables 4.2.6.8 and 6.1.1.4'

loop_
_geom_angle_atom_site_label_1
_geom_angle_atom_site_label_2
_geom_angle_atom_site_label_3
_geom_angle
_geom_angle_publ_flag
C2A O1A H1AA 109.5 ?
C16A O4AA H4AA 109.5 ?
C16A O4AB H4AB 109.5 ?
C2A C1A C18A 119.5(3) n
C2A C1A C6A 121.6(3) n
C18A C1A C6A 118.7(3) n
C1A C2A O1A 121.0(3) n
C1A C2A C3A 122.5(3) n
O1A C2A C3A 116.5(3) n
O2A C3A C2A 120.1(3) n
O2A C3A C4A 121.7(3) n
C2A C3A C4A 118.1(3) n
C3A C4A C5A 115.6(2) ?
C3A C4A H4AC 108.4 ?
C5A C4A H4AC 108.4 ?
C3A C4A H4AD 108.4 ?
C5A C4A H4AD 108.4 ?
H4AC C4A H4AD 107.4 ?
C4A C5A C6A 109.3(2) ?
C4A C5A C10A 112.7(2) ?
C6A C5A C10A 116.8(2) ?
C4A C5A H5AA 105.7 ?
C6A C5A H5AA 105.7 ?
C10A C5A H5AA 105.7 ?
C1A C6A C7A 111.9(2) ?
C1A C6A C19A 106.1(2) ?
C7A C6A C19A 106.5(2) ?
C1A C6A C5A 112.7(2) ?
C7A C6A C5A 110.0(2) ?
C19A C6A C5A 109.3(2) ?
C8A C7A C6A 113.8(2) ?
C8A C7A H7AA 108.8 ?
C6A C7A H7AA 108.8 ?
C8A C7A H7AB 108.8 ?
C6A C7A H7AB 108.8 ?
H7AA C7A H7AB 107.7 ?
C9A C8A C7A 108.7(3) ?
C9A C8A H8AA 110.0 ?
C7A C8A H8AA 110.0 ?
C9A C8A H8AB 110.0 ?
C7A C8A H8AB 110.0 ?
H8AA C8A H8AB 108.3 ?
C8A C9A C14A 113.8(3) ?
C8A C9A C10A 111.5(2) ?
C14A C9A C10A 112.6(2) ?
C8A C9A H9AA 106.1 ?
C14A C9A H9AA 106.1 ?
C10A C9A H9AA 106.1 ?
C20A C10A C11A 108.6(2) ?
C20A C10A C9A 112.0(2) ?
C11A C10A C9A 106.9(2) ?
C20A C10A C5A 112.9(2) ?
C11A C10A C5A 108.2(2) ?
C9A C10A C5A 107.9(2) ?
C12A C11A C10A 114.0(2) ?
C12A C11A H11A 108.8 ?
C10A C11A H11A 108.8 ?
C12A C11A H11B 108.8 ?
C10A C11A H11B 108.8 ?
H11A C11A H11B 107.6 ?
C11A C12A C13A 113.2(2) ?
C11A C12A H12A 108.9 ?
C13A C12A H12A 108.9 ?
C11A C12A H12B 108.9 ?
C13A C12A H12B 108.9 ?
H12A C12A H12B 107.8 ?
C15A C13A C17A 110.2(2) ?
C15A C13A C14A 109.5(2) ?
C17A C13A C14A 110.8(3) ?
C15A C13A C12A 106.2(2) ?
C17A C13A C12A 111.1(3) ?
C14A C13A C12A 109.0(2) ?
C9A C14A C13A 112.3(2) ?
C9A C14A H14A 109.1 ?
C13A C14A H14A 109.1 ?
C9A C14A H14B 109.1 ?
C13A C14A H14B 109.1 ?
H14A C14A H14B 107.9 ?
O3A C15A C16A 117.3(3) ?
O3A C15A C13A 123.2(3) ?
C16A C15A C13A 119.3(3) ?
O4AB C16A C15A 107.8(5) ?
O4AA C16A C15A 113.5(3) ?
O4AB C16A H16A 134.8 ?
O4AA C16A H16A 108.6 ?
C15A C16A H16A 108.6 ?
O4AB C16A H16F 84.4 ?
O4AA C16A H16F 109.1 ?
C15A C16A H16F 109.2 ?
H16A C16A H16F 107.7 ?
O4AB C16A H16G 110.4 ?
O4AA C16A H16G 128.5 ?
C15A C16A H16G 110.4 ?
H16A C16A H16G 80.6 ?
O4AB C16A H16H 110.0 ?
O4AA C16A H16H 80.5 ?
C15A C16A H16H 109.8 ?
H16F C16A H16H 131.2 ?
H16G C16A H16H 108.5 ?
C13A C17A H17A 109.5 ?
C13A C17A H17B 109.5 ?
H17A C17A H17B 109.5 ?
C13A C17A H17C 109.5 ?
H17A C17A H17C 109.5 ?
H17B C17A H17C 109.5 ?
C1A C18A H18A 109.5 ?
C1A C18A H18B 109.5 ?
H18A C18A H18B 109.5 ?
C1A C18A H18C 109.5 ?
H18A C18A H18C 109.5 ?
H18B C18A H18C 109.5 ?
C6A C19A H19A 109.5 ?
C6A C19A H19B 109.5 ?
H19A C19A H19B 109.5 ?
C6A C19A H19C 109.5 ?
H19A C19A H19C 109.5 ?
H19B C19A H19C 109.5 ?
C10A C20A H20A 109.5 ?
C10A C20A H20B 109.5 ?
H20A C20A H20B 109.5 ?
C10A C20A H20C 109.5 ?
H20A C20A H20C 109.5 ?
H20B C20A H20C 109.5 ?
C2B O1B H1BA 109.5 ?
C16B O4B H4BA 109.5 ?
C2B C1B C18B 120.7(3) n
C2B C1B C6B 119.6(3) n
C18B C1B C6B 119.6(3) n
C1B C2B O1B 122.0(3) n
C1B C2B C3B 123.9(3) n
O1B C2B C3B 114.0(3) n
O2B C3B C2B 118.8(3) n
O2B C3B C4B 122.3(3) n
C2B C3B C4B 118.8(3) n
C3B C4B C5B 113.5(3) ?
C3B C4B H4BB 108.9 ?
C5B C4B H4BB 108.9 ?
C3B C4B H4BC 108.9 ?
C5B C4B H4BC 108.9 ?
H4BB C4B H4BC 107.7 ?
C4B C5B C6B 110.1(2) ?
C4B C5B C10B 113.4(2) ?
C6B C5B C10B 116.0(2) ?
C4B C5B H5BA 105.5 ?
C6B C5B H5BA 105.5 ?
C10B C5B H5BA 105.5 ?
C1B C6B C7B 112.1(3) ?
C1B C6B C19B 107.6(2) ?
C7B C6B C19B 106.4(2) ?
C1B C6B C5B 111.7(2) ?
C7B C6B C5B 110.0(2) ?
C19B C6B C5B 108.7(2) ?
C8B C7B C6B 114.1(2) ?
C8B C7B H7BA 108.7 ?
C6B C7B H7BA 108.7 ?
C8B C7B H7BB 108.7 ?
C6B C7B H7BB 108.7 ?
H7BA C7B H7BB 107.6 ?
C9B C8B C7B 109.0(2) ?
C9B C8B H8BA 109.9 ?
C7B C8B H8BA 109.9 ?
C9B C8B H8BB 109.9 ?
C7B C8B H8BB 109.9 ?
H8BA C8B H8BB 108.3 ?
C8B C9B C14B 112.6(2) ?
C8B C9B C10B 112.1(2) ?
C14B C9B C10B 112.9(2) ?
C8B C9B H9BA 106.2 ?
C14B C9B H9BA 106.2 ?
C10B C9B H9BA 106.2 ?
C20B C10B C9B 112.1(2) ?
C20B C10B C11B 108.1(2) ?
C9B C10B C11B 107.0(2) ?
C20B C10B C5B 113.1(2) ?
C9B C10B C5B 107.7(2) ?
C11B C10B C5B 108.5(2) ?
C12B C11B C10B 113.6(2) ?
C12B C11B H11C 108.8 ?
C10B C11B H11C 108.8 ?
C12B C11B H11D 108.8 ?
C10B C11B H11D 108.8 ?
H11C C11B H11D 107.7 ?
C11B C12B C13B 113.2(2) ?
C11B C12B H12C 108.9 ?
C13B C12B H12C 108.9 ?
C11B C12B H12D 108.9 ?
C13B C12B H12D 108.9 ?
H12C C12B H12D 107.8 ?
C15B C13B C12B 109.8(2) ?
C15B C13B C17B 111.3(2) ?
C12B C13B C17B 111.2(2) ?
C15B C13B C14B 104.3(2) ?
C12B C13B C14B 109.9(2) ?
C17B C13B C14B 110.1(2) ?
C9B C14B C13B 111.9(2) ?
C9B C14B H14C 109.2 ?
C13B C14B H14C 109.2 ?
C9B C14B H14D 109.2 ?
C13B C14B H14D 109.2 ?
H14C C14B H14D 107.9 ?
O3B C15B C16B 120.0(2) ?
O3B C15B C13B 121.5(2) ?
C16B C15B C13B 118.3(2) ?
O4B C16B C15B 113.8(2) ?
O4B C16B H16B 108.8 ?
C15B C16B H16B 108.8 ?
O4B C16B H16C 108.8 ?
C15B C16B H16C 108.8 ?
H16B C16B H16C 107.7 ?
C13B C17B H17D 109.5 ?
C13B C17B H17E 109.5 ?
H17D C17B H17E 109.5 ?
C13B C17B H17F 109.5 ?
H17D C17B H17F 109.5 ?
H17E C17B H17F 109.5 ?
C1B C18B H18D 109.5 ?
C1B C18B H18E 109.5 ?
H18D C18B H18E 109.5 ?
C1B C18B H18F 109.5 ?
H18D C18B H18F 109.5 ?
H18E C18B H18F 109.5 ?
C6B C19B H19D 109.5 ?
C6B C19B H19E 109.5 ?
H19D C19B H19E 109.5 ?
C6B C19B H19F 109.5 ?
H19D C19B H19F 109.5 ?
H19E C19B H19F 109.5 ?
C10B C20B H20D 109.5 ?
C10B C20B H20E 109.5 ?
H20D C20B H20E 109.5 ?
C10B C20B H20F 109.5 ?
H20D C20B H20F 109.5 ?
H20E C20B H20F 109.5 ?
C2C O1C H1CA 109.5 ?
C16C O4C H4CA 106(4) ?
C2C C1C C18C 120.3(3) n
C2C C1C C6C 121.1(3) n
C18C C1C C6C 118.4(3) n
C1C C2C O1C 120.5(3) n
C1C C2C C3C 123.4(3) n
O1C C2C C3C 116.0(3) n
O2C C3C C2C 121.1(3) n
O2C C3C C4C 121.1(3) n
C2C C3C C4C 117.8(3) n
C3C C4C C5C 114.6(3) ?
C3C C4C H4CB 108.6 ?
C5C C4C H4CB 108.6 ?
C3C C4C H4CC 108.6 ?
C5C C4C H4CC 108.6 ?
H4CB C4C H4CC 107.6 ?
C4C C5C C6C 109.2(2) ?
C4C C5C C10C 113.1(2) ?
C6C C5C C10C 116.2(2) ?
C4C C5C H5CA 105.9 ?
C6C C5C H5CA 105.9 ?
C10C C5C H5CA 105.9 ?
C1C C6C C7C 113.1(3) ?
C1C C6C C19C 106.2(2) ?
C7C C6C C19C 106.3(2) ?
C1C C6C C5C 112.4(2) ?
C7C C6C C5C 109.2(3) ?
C19C C6C C5C 109.4(3) ?
C8C C7C C6C 114.7(3) ?
C8C C7C H7CA 108.6 ?
C6C C7C H7CA 108.6 ?
C8C C7C H7CB 108.6 ?
C6C C7C H7CB 108.6 ?
H7CA C7C H7CB 107.6 ?
C9C C8C C7C 109.0(3) ?
C9C C8C H8CA 109.9 ?
C7C C8C H8CA 109.9 ?
C9C C8C H8CB 109.9 ?
C7C C8C H8CB 109.9 ?
H8CA C8C H8CB 108.3 ?
C8C C9C C14C 112.7(3) ?
C8C C9C C10C 111.6(3) ?
C14C C9C C10C 112.2(2) ?
C8C C9C H9CA 106.6 ?
C14C C9C H9CA 106.6 ?
C10C C9C H9CA 106.6 ?
C20C C10C C11C 108.7(2) ?
C20C C10C C9C 112.0(2) ?
C11C C10C C9C 105.7(2) ?
C20C C10C C5C 112.6(2) ?
C11C C10C C5C 108.9(2) ?
C9C C10C C5C 108.7(2) ?
C12C C11C C10C 114.0(3) ?
C12C C11C H11E 108.7 ?
C10C C11C H11E 108.7 ?
C12C C11C H11F 108.7 ?
C10C C11C H11F 108.7 ?
H11E C11C H11F 107.6 ?
C11C C12C C13C 112.7(2) ?
C11C C12C H12E 109.0 ?
C13C C12C H12E 109.0 ?
C11C C12C H12F 109.0 ?
C13C C12C H12F 109.0 ?
H12E C12C H12F 107.8 ?
C15C C13C C17C 110.4(2) ?
C15C C13C C12C 109.5(2) ?
C17C C13C C12C 109.8(3) ?
C15C C13C C14C 105.6(3) ?
C17C C13C C14C 111.4(3) ?
C12C C13C C14C 110.0(3) ?
C9C C14C C13C 112.8(3) ?
C9C C14C H14E 109.0 ?
C13C C14C H14E 109.0 ?
C9C C14C H14F 109.0 ?
C13C C14C H14F 109.0 ?
H14E C14C H14F 107.8 ?
O3C C15C C16C 118.8(3) ?
O3C C15C C13C 122.9(3) ?
C16C C15C C13C 118.2(3) ?
O4C C16C C15C 113.4(3) ?
O4C C16C H16D 108.9 ?
C15C C16C H16D 108.9 ?
O4C C16C H16E 108.9 ?
C15C C16C H16E 108.9 ?
H16D C16C H16E 107.7 ?
C13C C17C H17G 109.5 ?
C13C C17C H17H 109.5 ?
H17G C17C H17H 109.5 ?
C13C C17C H17I 109.5 ?
H17G C17C H17I 109.5 ?
H17H C17C H17I 109.5 ?
C1C C18C H18G 109.5 ?
C1C C18C H18H 109.5 ?
H18G C18C H18H 109.5 ?
C1C C18C H18I 109.5 ?
H18G C18C H18I 109.5 ?
H18H C18C H18I 109.5 ?
C6C C19C H19G 109.5 ?
C6C C19C H19H 109.5 ?
H19G C19C H19H 109.5 ?
C6C C19C H19I 109.5 ?
H19G C19C H19I 109.5 ?
H19H C19C H19I 109.5 ?
C10C C20C H20I 109.5 ?
C10C C20C H20J 109.5 ?
H20I C20C H20J 109.5 ?
C10C C20C H20G 109.5 ?
H20I C20C H20G 109.5 ?
H20J C20C H20G 109.5 ?

loop_
_geom_bond_atom_site_label_1
_geom_bond_atom_site_label_2
_geom_bond_distance
_geom_bond_publ_flag
O2A C3A 1.234(3) n
O1A C2A 1.374(3) n
O1A H1AA 0.8200 ?
O3A C15A 1.211(4) n
O4AA C16A 1.456(5) n
O4AA H4AA 0.8200 ?
O4AB C16A 1.428(9) n
O4AB H4AB 0.8200 ?
C1A C2A 1.341(4) n
C1A C18A 1.499(4) ?
C1A C6A 1.524(4) ?
C2A C3A 1.468(4) ?
C3A C4A 1.495(4) ?
C4A C5A 1.536(4) ?
C4A H4AC 0.9700 ?
C4A H4AD 0.9700 ?
C5A C6A 1.558(4) ?
C5A C10A 1.574(4) ?
C5A H5AA 0.9800 ?
C6A C7A 1.545(4) ?
C6A C19A 1.551(4) ?
C7A C8A 1.529(4) ?
C7A H7AA 0.9700 ?
C7A H7AB 0.9700 ?
C8A C9A 1.516(4) ?
C8A H8AA 0.9700 ?
C8A H8AB 0.9700 ?
C9A C14A 1.537(4) ?
C9A C10A 1.550(4) ?
C9A H9AA 0.9800 ?
C10A C20A 1.541(4) ?
C10A C11A 1.547(4) ?
C11A C12A 1.543(4) ?
C11A H11A 0.9700 ?
C11A H11B 0.9700 ?
C12A C13A 1.544(4) ?
C12A H12A 0.9700 ?
C12A H12B 0.9700 ?
C13A C15A 1.533(4) ?
C13A C17A 1.538(4) ?
C13A C14A 1.541(4) ?
C14A H14A 0.9700 ?
C14A H14B 0.9700 ?
C15A C16A 1.509(5) ?
C16A H16A 0.9600 ?
C16A H16F 0.9601 ?
C16A H16G 0.9601 ?
C16A H16H 0.9600 ?
C17A H17A 0.9600 ?
C17A H17B 0.9600 ?
C17A H17C 0.9600 ?
C18A H18A 0.9600 ?
C18A H18B 0.9600 ?
C18A H18C 0.9600 ?
C19A H19A 0.9600 ?
C19A H19B 0.9600 ?
C19A H19C 0.9600 ?
C20A H20A 0.9600 ?
C20A H20B 0.9600 ?
C20A H20C 0.9600 ?
O1B C2B 1.375(3) n
O1B H1BA 0.8200 ?
O2B C3B 1.230(4) n
O3B C15B 1.223(3) n
O4B C16B 1.407(4) n
O4B H4BA 0.8200 ?
C1B C2B 1.345(4) n
C1B C18B 1.495(5) ?
C1B C6B 1.534(4) ?
C2B C3B 1.458(5) ?
C3B C4B 1.499(4) ?
C4B C5B 1.537(4) ?
C4B H4BB 0.9700 ?
C4B H4BC 0.9700 ?
C5B C6B 1.565(4) ?
C5B C10B 1.569(4) ?
C5B H5BA 0.9800 ?
C6B C7B 1.538(4) ?
C6B C19B 1.555(4) ?
C7B C8B 1.523(4) ?
C7B H7BA 0.9700 ?
C7B H7BB 0.9700 ?
C8B C9B 1.521(4) ?
C8B H8BA 0.9700 ?
C8B H8BB 0.9700 ?
C9B C14B 1.528(4) ?
C9B C10B 1.546(4) ?
C9B H9BA 0.9800 ?
C10B C20B 1.543(4) ?
C10B C11B 1.549(4) ?
C11B C12B 1.529(4) ?
C11B H11C 0.9700 ?
C11B H11D 0.9700 ?
C12B C13B 1.536(4) ?
C12B H12C 0.9700 ?
C12B H12D 0.9700 ?
C13B C15B 1.529(4) ?
C13B C17B 1.542(4) ?
C13B C14B 1.555(4) ?
C14B H14C 0.9700 ?
C14B H14D 0.9700 ?
C15B C16B 1.509(4) ?
C16B H16B 0.9700 ?
C16B H16C 0.9700 ?
C17B H17D 0.9600 ?
C17B H17E 0.9600 ?
C17B H17F 0.9600 ?
C18B H18D 0.9600 ?
C18B H18E 0.9600 ?
C18B H18F 0.9600 ?
C19B H19D 0.9600 ?
C19B H19E 0.9600 ?
C19B H19F 0.9600 ?
C20B H20D 0.9600 ?
C20B H20E 0.9600 ?
C20B H20F 0.9600 ?
O1C C2C 1.385(4) n
O1C H1CA 0.8200 ?
O2C C3C 1.232(4) n
O3C C15C 1.199(4) n
O4C C16C 1.407(4) n
O4C H4CA 0.86(7) ?
C1C C2C 1.337(5) n
C1C C18C 1.499(5) ?
C1C C6C 1.527(5) ?
C2C C3C 1.459(5) ?
C3C C4C 1.498(4) ?
C4C C5C 1.538(4) ?
C4C H4CB 0.9700 ?
C4C H4CC 0.9700 ?
C5C C6C 1.558(4) ?
C5C C10C 1.566(4) ?
C5C H5CA 0.9800 ?
C6C C7C 1.542(4) ?
C6C C19C 1.552(4) ?
C7C C8C 1.526(4) ?
C7C H7CA 0.9700 ?
C7C H7CB 0.9700 ?
C8C C9C 1.513(5) ?
C8C H8CA 0.9700 ?
C8C H8CB 0.9700 ?
C9C C14C 1.538(4) ?
C9C C10C 1.548(4) ?
C9C H9CA 0.9800 ?
C10C C20C 1.537(4) ?
C10C C11C 1.546(4) ?
C11C C12C 1.533(4) ?
C11C H11E 0.9700 ?
C11C H11F 0.9700 ?
C12C C13C 1.537(4) ?
C12C H12E 0.9700 ?
C12C H12F 0.9700 ?
C13C C15C 1.528(4) ?
C13C C17C 1.533(5) ?
C13C C14C 1.548(5) ?
C14C H14E 0.9700 ?
C14C H14F 0.9700 ?
C15C C16C 1.502(4) ?
C16C H16D 0.9700 ?
C16C H16E 0.9700 ?
C17C H17G 0.9600 ?
C17C H17H 0.9600 ?
C17C H17I 0.9600 ?
C18C H18G 0.9600 ?
C18C H18H 0.9600 ?
C18C H18I 0.9600 ?
C19C H19G 0.9600 ?
C19C H19H 0.9600 ?
C19C H19I 0.9600 ?
C20C H20I 0.9600 ?
C20C H20J 0.9600 ?
C20C H20G 0.9600 ?

loop_
_geom_hbond_atom_site_label_D
_geom_hbond_atom_site_label_H
_geom_hbond_atom_site_label_A
_geom_hbond_site_symmetry_A
_geom_hbond_distance_DH
_geom_hbond_distance_HA
_geom_hbond_distance_DA
_geom_hbond_angle_DHA
_geom_hbond_publ_flag
O1A H1AA O2A 1_555 0.82 2.28 2.707(3) 113 y
O1A H1AA O3B 1_555 0.82 2.02 2.776(3) 152 y
O4AA H4AA O1B 1_545 0.82 2.24 2.997(5) 155 y
O4AA H4AA O3A 1_555 0.82 2.24 2.667(6) 113 y
O1B H1BA O2B 1_555 0.82 2.15 2.618(3) 116 y
O4B H4BA O2A 1_555 0.82 2.03 2.831(3) 166 y
O4B H4BA O3B 1_555 0.82 2.42 2.696(3) 100 y
O1C H1CA O2C 1_555 0.82 2.31 2.710(3) 110 y
O1C H1CA O4C 3_545 0.82 2.25 3.067(4) 175 y
O4C H4CA O3C 1_555 0.86(7) 2.37(6) 2.650(4) 100(5) y
O4C H4CA O2C 3_555 0.86(7) 2.01(6) 2.749(4) 143(6) y
C12B H12D O3B 1_555 0.97 2.44 2.811(3) 103 y
C12C H12F O3C 1_555 0.97 2.45 2.799(4) 102 y
C17B H17D O2A 4_455 0.96 2.52 3.460(4) 165 y
C18A H18A O1A 1_555 0.96 2.33 2.789(4) 109 y
C18B H18D O1B 1_555 0.96 2.38 2.839(4) 109 y
C18C H18G O1C 1_555 0.96 2.34 2.800(5) 109 y
C4C H4CB O1A 1_555 0.97 2.54 3.510(3) 176 y

loop_
_geom_torsion_atom_site_label_1
_geom_torsion_atom_site_label_2
_geom_torsion_atom_site_label_3
_geom_torsion_atom_site_label_4
_geom_torsion
_geom_torsion_publ_flag
C18A C1A C2A O1A -2.5(4) ?
C6A C1A C2A O1A -177.0(2) ?
C18A C1A C2A C3A 178.8(3) ?
C6A C1A C2A C3A 4.3(4) ?
C1A C2A C3A O2A 179.4(3) ?
O1A C2A C3A O2A 0.6(4) ?
C1A C2A C3A C4A -2.3(4) ?
O1A C2A C3A C4A 178.9(2) ?
O2A C3A C4A C5A -156.1(3) ?
C2A C3A C4A C5A 25.6(4) ?
C3A C4A C5A C6A -47.8(3) ?
C3A C4A C5A C10A 83.8(3) ?
C2A C1A C6A C7A -153.1(3) ?
C18A C1A C6A C7A 32.3(3) ?
C2A C1A C6A C19A 91.2(3) ?
C18A C1A C6A C19A -83.4(3) ?
C2A C1A C6A C5A -28.4(4) ?
C18A C1A C6A C5A 157.0(2) ?
C4A C5A C6A C1A 48.2(3) ?
C10A C5A C6A C1A -81.2(3) ?
C4A C5A C6A C7A 173.8(2) ?
C10A C5A C6A C7A 44.5(3) ?
C4A C5A C6A C19A -69.6(3) ?
C10A C5A C6A C19A 161.1(2) ?
C1A C6A C7A C8A 77.1(3) ?
C19A C6A C7A C8A -167.4(2) ?
C5A C6A C7A C8A -49.1(3) ?
C6A C7A C8A C9A 59.8(3) ?
C7A C8A C9A C14A 167.0(2) ?
C7A C8A C9A C10A -64.4(3) ?
C8A C9A C10A C20A -67.1(3) ?
C14A C9A C10A C20A 62.2(3) ?
C8A C9A C10A C11A 174.1(2) ?
C14A C9A C10A C11A -56.6(3) ?
C8A C9A C10A C5A 57.8(3) ?
C14A C9A C10A C5A -172.9(2) ?
C4A C5A C10A C20A -52.1(3) ?
C6A C5A C10A C20A 75.6(3) ?
C4A C5A C10A C11A 68.2(3) ?
C6A C5A C10A C11A -164.1(2) ?
C4A C5A C10A C9A -176.4(2) ?
C6A C5A C10A C9A -48.7(3) ?
C20A C10A C11A C12A -66.8(3) ?
C9A C10A C11A C12A 54.2(3) ?
C5A C10A C11A C12A 170.2(2) ?
C10A C11A C12A C13A -54.3(3) ?
C11A C12A C13A C15A 169.4(2) ?
C11A C12A C13A C17A -70.8(3) ?
C11A C12A C13A C14A 51.6(3) ?
C8A C9A C14A C13A -172.4(2) ?
C10A C9A C14A C13A 59.6(3) ?
C15A C13A C14A C9A -170.0(2) ?
C17A C13A C14A C9A 68.3(3) ?
C12A C13A C14A C9A -54.3(3) ?
C17A C13A C15A O3A 158.0(4) ?
C14A C13A C15A O3A 36.0(4) ?
C12A C13A C15A O3A -81.5(4) ?
C17A C13A C15A C16A -27.5(5) ?
C14A C13A C15A C16A -149.6(3) n
C12A C13A C15A C16A 92.9(4) ?
O3A C15A C16A O4AB -20.8(8) ?
C13A C15A C16A O4AB 164.5(6) ?
O3A C15A C16A O4AA 11.0(6) ?
C13A C15A C16A O4AA -163.8(4) ?
C18B C1B C2B O1B -0.3(4) ?
C6B C1B C2B O1B -175.5(2) ?
C18B C1B C2B C3B -178.5(3) ?
C6B C1B C2B C3B 6.4(4) ?
C1B C2B C3B O2B 177.2(3) ?
O1B C2B C3B O2B -1.1(4) ?
C1B C2B C3B C4B -2.9(4) ?
O1B C2B C3B C4B 178.9(2) ?
O2B C3B C4B C5B -154.7(3) ?
C2B C3B C4B C5B 25.3(4) ?
C3B C4B C5B C6B -49.0(3) ?
C3B C4B C5B C10B 82.9(3) ?
C2B C1B C6B C7B -155.4(3) ?
C18B C1B C6B C7B 29.4(4) ?
C2B C1B C6B C19B 87.9(3) ?
C18B C1B C6B C19B -87.3(3) ?
C2B C1B C6B C5B -31.3(3) ?
C18B C1B C6B C5B 153.5(3) ?
C4B C5B C6B C1B 51.6(3) ?
C10B C5B C6B C1B -78.8(3) ?
C4B C5B C6B C7B 176.8(2) ?
C10B C5B C6B C7B 46.4(3) ?
C4B C5B C6B C19B -67.0(3) ?
C10B C5B C6B C19B 162.6(2) ?
C1B C6B C7B C8B 75.4(3) ?
C19B C6B C7B C8B -167.2(2) ?
C5B C6B C7B C8B -49.6(3) ?
C6B C7B C8B C9B 58.3(3) ?
C7B C8B C9B C14B 168.7(2) ?
C7B C8B C9B C10B -62.7(3) ?
C8B C9B C10B C20B -67.2(3) ?
C14B C9B C10B C20B 61.3(3) ?
C8B C9B C10B C11B 174.4(2) ?
C14B C9B C10B C11B -57.1(3) ?
C8B C9B C10B C5B 57.8(3) ?
C14B C9B C10B C5B -173.7(2) ?
C4B C5B C10B C20B -54.6(3) ?
C6B C5B C10B C20B 74.3(3) ?
C4B C5B C10B C9B -179.0(2) ?
C6B C5B C10B C9B -50.2(3) ?
C4B C5B C10B C11B 65.4(3) ?
C6B C5B C10B C11B -165.7(2) ?
C20B C10B C11B C12B -65.8(3) ?
C9B C10B C11B C12B 55.1(3) ?
C5B C10B C11B C12B 171.1(2) ?
C10B C11B C12B C13B -54.7(3) ?
C11B C12B C13B C15B 165.3(2) ?
C11B C12B C13B C17B -71.1(3) ?
C11B C12B C13B C14B 51.1(3) ?
C8B C9B C14B C13B -173.6(2) ?
C10B C9B C14B C13B 58.2(3) ?
C15B C13B C14B C9B -170.4(2) ?
C12B C13B C14B C9B -52.7(3) ?
C17B C13B C14B C9B 70.1(3) ?
C12B C13B C15B O3B -33.8(4) ?
C17B C13B C15B O3B -157.4(3) ?
C14B C13B C15B O3B 83.9(3) ?
C12B C13B C15B C16B 150.9(3) ?
C17B C13B C15B C16B 27.3(4) ?
C14B C13B C15B C16B -91.4(3) n
O3B C15B C16B O4B 0.0(5) ?
C13B C15B C16B O4B 175.4(3) ?
C18C C1C C2C O1C -2.9(5) ?
C6C C1C C2C O1C -177.7(3) ?
C18C C1C C2C C3C 176.2(3) ?
C6C C1C C2C C3C 1.4(5) ?
C1C C2C C3C O2C -178.9(3) ?
O1C C2C C3C O2C 0.2(4) ?
C1C C2C C3C C4C -1.1(4) ?
O1C C2C C3C C4C 178.0(3) ?
O2C C3C C4C C5C -155.3(3) ?
C2C C3C C4C C5C 26.8(4) ?
C3C C4C C5C C6C -50.0(3) ?
C3C C4C C5C C10C 81.0(3) ?
C2C C1C C6C C7C -150.9(3) ?
C18C C1C C6C C7C 34.2(4) ?
C2C C1C C6C C19C 93.0(3) ?
C18C C1C C6C C19C -81.9(3) ?
C2C C1C C6C C5C -26.6(4) ?
C18C C1C C6C C5C 158.5(3) ?
C4C C5C C6C C1C 49.1(3) ?
C10C C5C C6C C1C -80.2(3) ?
C4C C5C C6C C7C 175.4(2) ?
C10C C5C C6C C7C 46.1(3) ?
C4C C5C C6C C19C -68.6(3) ?
C10C C5C C6C C19C 162.1(2) ?
C1C C6C C7C C8C 75.9(4) ?
C19C C6C C7C C8C -168.0(3) ?
C5C C6C C7C C8C -50.0(4) ?
C6C C7C C8C C9C 59.0(4) ?
C7C C8C C9C C14C 170.6(3) ?
C7C C8C C9C C10C -62.0(3) ?
C8C C9C C10C C20C -67.8(3) ?
C14C C9C C10C C20C 59.8(4) ?
C8C C9C C10C C11C 174.0(2) ?
C14C C9C C10C C11C -58.4(3) ?
C8C C9C C10C C5C 57.2(3) ?
C14C C9C C10C C5C -175.2(3) ?
C4C C5C C10C C20C -52.8(3) ?
C6C C5C C10C C20C 74.6(3) ?
C4C C5C C10C C11C 67.8(3) ?
C6C C5C C10C C11C -164.8(2) ?
C4C C5C C10C C9C -177.5(3) ?
C6C C5C C10C C9C -50.1(3) ?
C20C C10C C11C C12C -62.6(3) ?
C9C C10C C11C C12C 57.9(3) ?
C5C C10C C11C C12C 174.5(2) ?
C10C C11C C12C C13C -55.9(4) ?
C11C C12C C13C C15C 165.1(3) ?
C11C C12C C13C C17C -73.5(4) ?
C11C C12C C13C C14C 49.5(3) ?
C8C C9C C14C C13C -174.8(3) ?
C10C C9C C14C C13C 58.2(4) ?
C15C C13C C14C C9C -169.2(2) ?
C17C C13C C14C C9C 70.9(3) ?
C12C C13C C14C C9C -51.2(3) ?
C17C C13C C15C O3C -150.9(4) ?
C12C C13C C15C O3C -29.9(5) ?
C14C C13C C15C O3C 88.5(4) ?
C17C C13C C15C C16C 31.5(5) ?
C12C C13C C15C C16C 152.6(4) ?
C14C C13C C15C C16C -89.0(4) n
O3C C15C C16C O4C -1.6(6) ?
C13C C15C C16C O4C 176.1(4) ?
